data_4315064
loop_
_publ_author_name
'Andrea M. Corrente'
'Tristram Chivers'

_publ_contact_author_address
;
Department of Chemistry
University of Calgary, Calgary, Alberta 
T2N 1N4, Canada
;
_publ_contact_author_name 'Prof. T. Chivers'
_publ_section_title
;
 Lanthanide Complexes of Boraamidinate Ligands: Synthesis and X-ray
 Structures of {[Li(THF)4][bamLnCl2(THF)]}2 (bam= [PhB(NDipp)2]2-; Ln = Y,
 Pr, Nd, Sm, Ho, Er, Yb) and {bamLnCl(THF)2}2 (Ln = Y, Sm)
;
_journal_name_full 'Inorganic Chemistry'
_journal_page_first 2457
_journal_page_last 2463
_journal_paper_doi 10.1021/ic9023184
_journal_volume 49
_journal_year 2010
_chemical_formula_moiety 'C116 H190 B2 Cl4 Li2 N4 O14 Y2'
_chemical_formula_sum 'C116 H190 B2 Cl4 Li2 N4 O14 Y2'
_chemical_formula_weight 2219.84
_chemical_name_systematic
; 
 ? 
;
_space_group_IT_number 14
_symmetry_cell_setting monoclinic
_symmetry_space_group_name_Hall '-P 2yn'
_symmetry_space_group_name_H-M 'P 1 21/n 1'
_atom_sites_solution_hydrogens geom
_atom_sites_solution_primary direct
_atom_sites_solution_secondary difmap
_audit_creation_method SHELXL-97
_cell_angle_alpha 90.00
_cell_angle_beta 102.88(3)
_cell_angle_gamma 90.00
_cell_formula_units_Z 2
_cell_length_a 13.385(3)
_cell_length_b 21.503(4)
_cell_length_c 22.053(4)
_cell_measurement_reflns_used 81171
_cell_measurement_temperature 173(2)
_cell_measurement_theta_max 25.03
_cell_measurement_theta_min 3.00
_cell_volume 6188(2)
_computing_cell_refinement 'Nonius DENZO'
_computing_data_collection 'Nonius COLLECT'
_computing_data_reduction 'Nonius DENZO'
_computing_molecular_graphics 'Bruker SHELXTL'
_computing_publication_material 'Bruker SHELXTL'
_computing_structure_refinement 'SHELXL-97 (Sheldrick, 1997)'
_computing_structure_solution 'SHELXS-97 (Sheldrick, 1990)'
_diffrn_ambient_temperature 173(2)
_diffrn_measured_fraction_theta_full 0.994
_diffrn_measured_fraction_theta_max 0.994
_diffrn_measurement_device_type 'Nonius Kappa CCD'
_diffrn_measurement_method 'phi\omega scans'
_diffrn_radiation_monochromator graphite
_diffrn_radiation_source 'fine-focus sealed tube'
_diffrn_radiation_type MoK\a
_diffrn_radiation_wavelength 0.71073
_diffrn_reflns_av_R_equivalents 0.0679
_diffrn_reflns_av_sigmaI/netI 0.0475
_diffrn_reflns_limit_h_max 15
_diffrn_reflns_limit_h_min -15
_diffrn_reflns_limit_k_max 25
_diffrn_reflns_limit_k_min -25
_diffrn_reflns_limit_l_max 26
_diffrn_reflns_limit_l_min -26
_diffrn_reflns_number 81171
_diffrn_reflns_theta_full 25.03
_diffrn_reflns_theta_max 25.03
_diffrn_reflns_theta_min 3.00
_exptl_absorpt_coefficient_mu 1.077
_exptl_absorpt_correction_T_max 0.7821
_exptl_absorpt_correction_T_min 0.6978
_exptl_absorpt_correction_type integration
_exptl_absorpt_process_details 'HKL scalepack (Otwinowski and Minor 1997)'
_exptl_crystal_colour colourless
_exptl_crystal_density_diffrn 1.191
_exptl_crystal_density_method 'not measured'
_exptl_crystal_description block
_exptl_crystal_F_000 2376
_exptl_crystal_size_max 0.36
_exptl_crystal_size_mid 0.32
_exptl_crystal_size_min 0.24
_refine_diff_density_max 0.877
_refine_diff_density_min -0.419
_refine_diff_density_rms 0.065
_refine_ls_extinction_method none
_refine_ls_goodness_of_fit_ref 1.086
_refine_ls_hydrogen_treatment constr
_refine_ls_matrix_type full
_refine_ls_number_parameters 649
_refine_ls_number_reflns 10864
_refine_ls_number_restraints 0
_refine_ls_restrained_S_all 1.086
_refine_ls_R_factor_all 0.0949
_refine_ls_R_factor_gt 0.0646
_refine_ls_shift/su_max 0.003
_refine_ls_shift/su_mean 0.000
_refine_ls_structure_factor_coef Fsqd
_refine_ls_weighting_details 'calc w=1/[\s^2^(Fo^2^)+(0.0493P)^2^+12.8168P] where P=(Fo^2^+2Fc^2^)/3'
_refine_ls_weighting_scheme calc
_refine_ls_wR_factor_gt 0.1397
_refine_ls_wR_factor_ref 0.1569
_reflns_number_gt 8117
_reflns_number_total 10864
_reflns_threshold_expression >2sigma(I)
_cod_data_source_file ic9023184_si_001_1.cif
_cod_data_source_block Compound9a
_cod_depositor_comments
;
The following automatic conversions were performed:

'_symmetry_cell_setting' value 'Monoclinic' changed to 'monoclinic'
according to the built-in table from CIF Core dictionary named
'cif_core.dic' version 2.4.1 from
2010-06-29.

'_exptl_absorpt_correction_type' value 'Integration'
changed to 'integration' according to the built-in table from CIF
Core dictionary named 'cif_core.dic' version 2.4.1 from 2010-06-29.

Automatic conversion script
Id: cif_fix_values 1646 2011-03-28 12:23:43Z adriana 
;
_cod_database_code 4315064

loop_
_symmetry_equiv_pos_as_xyz
'x, y, z'
'-x+1/2, y+1/2, -z+1/2'
'-x, -y, -z'
'x-1/2, -y-1/2, z-1/2'

loop_
_atom_site_label
_atom_site_type_symbol
_atom_site_fract_x
_atom_site_fract_y
_atom_site_fract_z
_atom_site_U_iso_or_equiv
_atom_site_adp_type
_atom_site_occupancy
_atom_site_symmetry_multiplicity
_atom_site_calc_flag
_atom_site_refinement_flags
_atom_site_disorder_assembly
_atom_site_disorder_group
Y1 Y 1.04580(3) -0.078769(17) 1.059509(17) 0.03400(12) Uani 1 1 d . . .
Cl1 Cl 1.20070(10) -0.07630(6) 1.15472(5) 0.0602(3) Uani 1 1 d . . .
Cl2 Cl 0.88098(8) -0.03186(5) 0.97743(5) 0.0435(3) Uani 1 1 d . . .
N2 N 1.0973(2) -0.14444(14) 0.99473(14) 0.0325(7) Uani 1 1 d . . .
B1 B 1.0503(4) -0.1959(2) 1.0192(2) 0.0345(10) Uani 1 1 d . . .
N1 N 0.9927(2) -0.17739(15) 1.06388(14) 0.0338(7) Uani 1 1 d . . .
C1 C 1.0641(3) -0.26673(19) 1.00021(19) 0.0406(10) Uani 1 1 d . . .
C2 C 1.1524(3) -0.2869(2) 0.9823(2) 0.0433(10) Uani 1 1 d . . .
H2A H 1.2052 -0.2576 0.9815 0.052 Uiso 1 1 calc R . .
C3 C 1.1662(4) -0.3480(2) 0.9658(2) 0.0552(13) Uani 1 1 d . . .
H3A H 1.2277 -0.3601 0.9544 0.066 Uiso 1 1 calc R . .
C4 C 1.0903(5) -0.3908(2) 0.9659(2) 0.0619(14) Uani 1 1 d . . .
H4A H 1.0985 -0.4326 0.9539 0.074 Uiso 1 1 calc R . .
C5 C 1.0030(5) -0.3732(2) 0.9835(2) 0.0621(14) Uani 1 1 d . . .
H5A H 0.9506 -0.4029 0.9837 0.075 Uiso 1 1 calc R . .
C6 C 0.9902(4) -0.3121(2) 1.0010(2) 0.0501(11) Uani 1 1 d . . .
H6A H 0.9294 -0.3010 1.0138 0.060 Uiso 1 1 calc R . .
C19 C 1.1387(3) -0.14631(18) 0.94201(19) 0.0348(9) Uani 1 1 d . . .
C20 C 1.2428(3) -0.1298(2) 0.9468(2) 0.0439(10) Uani 1 1 d . . .
C21 C 1.2844(4) -0.1336(2) 0.8942(3) 0.0561(13) Uani 1 1 d . . .
H21A H 1.3546 -0.1236 0.8979 0.067 Uiso 1 1 calc R . .
C22 C 1.2269(4) -0.1514(2) 0.8370(2) 0.0600(13) Uani 1 1 d . . .
H22A H 1.2571 -0.1547 0.8020 0.072 Uiso 1 1 calc R . .
C23 C 1.1245(4) -0.1643(2) 0.8317(2) 0.0512(12) Uani 1 1 d . . .
H23A H 1.0838 -0.1755 0.7922 0.061 Uiso 1 1 calc R . .
C24 C 1.0790(3) -0.1614(2) 0.88259(19) 0.0396(10) Uani 1 1 d . . .
C25 C 1.3089(4) -0.1090(3) 1.0090(3) 0.0593(13) Uani 1 1 d . . .
H25A H 1.2613 -0.0884 1.0319 0.071 Uiso 1 1 calc R . .
C27 C 1.3896(5) -0.0617(3) 1.0048(3) 0.091(2) Uani 1 1 d . . .
H27A H 1.4281 -0.0511 1.0468 0.137 Uiso 1 1 calc R . .
H27B H 1.3569 -0.0241 0.9842 0.137 Uiso 1 1 calc R . .
H27C H 1.4365 -0.0789 0.9808 0.137 Uiso 1 1 calc R . .
C26 C 1.3551(6) -0.1635(3) 1.0485(4) 0.116(3) Uani 1 1 d . . .
H26A H 1.3969 -0.1483 1.0880 0.173 Uiso 1 1 calc R . .
H26B H 1.3982 -0.1875 1.0264 0.173 Uiso 1 1 calc R . .
H26C H 1.3002 -0.1902 1.0567 0.173 Uiso 1 1 calc R . .
C28 C 0.9646(3) -0.1730(2) 0.8720(2) 0.0521(12) Uani 1 1 d . . .
H28A H 0.9451 -0.1696 0.9131 0.063 Uiso 1 1 calc R . .
C30 C 0.9339(4) -0.2383(3) 0.8457(2) 0.0697(16) Uani 1 1 d . . .
H30A H 0.9727 -0.2697 0.8735 0.105 Uiso 1 1 calc R . .
H30B H 0.9491 -0.2421 0.8044 0.105 Uiso 1 1 calc R . .
H30C H 0.8604 -0.2446 0.8424 0.105 Uiso 1 1 calc R . .
C29 C 0.9036(4) -0.1238(3) 0.8284(3) 0.0824(19) Uani 1 1 d . . .
H29A H 0.9230 -0.0822 0.8451 0.124 Uiso 1 1 calc R . .
H29B H 0.8301 -0.1302 0.8252 0.124 Uiso 1 1 calc R . .
H29C H 0.9187 -0.1276 0.7871 0.124 Uiso 1 1 calc R . .
C7 C 0.9477(3) -0.21414(19) 1.10275(19) 0.0401(10) Uani 1 1 d . . .
C8 C 0.8393(4) -0.2144(2) 1.0941(2) 0.0515(12) Uani 1 1 d . . .
C9 C 0.7948(5) -0.2481(3) 1.1349(3) 0.0709(16) Uani 1 1 d . . .
H9A H 0.7223 -0.2486 1.1288 0.085 Uiso 1 1 calc R . .
C10 C 0.8529(6) -0.2811(3) 1.1840(3) 0.089(2) Uani 1 1 d . . .
H10A H 0.8210 -0.3034 1.2117 0.107 Uiso 1 1 calc R . .
C11 C 0.9577(5) -0.2811(3) 1.1921(3) 0.0764(17) Uani 1 1 d . . .
H11A H 0.9975 -0.3038 1.2260 0.092 Uiso 1 1 calc R . .
C12 C 1.0079(4) -0.2489(2) 1.1526(2) 0.0518(12) Uani 1 1 d . . .
C13 C 0.7731(4) -0.1792(3) 1.0404(3) 0.0607(14) Uani 1 1 d . . .
H13A H 0.8163 -0.1444 1.0306 0.073 Uiso 1 1 calc R . .
C14 C 0.6793(5) -0.1495(4) 1.0550(4) 0.103(2) Uani 1 1 d . . .
H14A H 0.6408 -0.1277 1.0180 0.154 Uiso 1 1 calc R . .
H14B H 0.7000 -0.1197 1.0891 0.154 Uiso 1 1 calc R . .
H14C H 0.6358 -0.1817 1.0673 0.154 Uiso 1 1 calc R . .
C15 C 0.7456(7) -0.2178(4) 0.9832(3) 0.123(3) Uani 1 1 d . . .
H15A H 0.7030 -0.1934 0.9497 0.184 Uiso 1 1 calc R . .
H15B H 0.7076 -0.2546 0.9915 0.184 Uiso 1 1 calc R . .
H15C H 0.8083 -0.2309 0.9708 0.184 Uiso 1 1 calc R . .
C16 C 1.1242(4) -0.2504(2) 1.1652(2) 0.0590(13) Uani 1 1 d . . .
H16A H 1.1459 -0.2228 1.1340 0.071 Uiso 1 1 calc R . .
C17 C 1.1731(5) -0.2257(3) 1.2296(3) 0.0833(19) Uani 1 1 d . . .
H17A H 1.1470 -0.1839 1.2345 0.125 Uiso 1 1 calc R . .
H17B H 1.2476 -0.2240 1.2346 0.125 Uiso 1 1 calc R . .
H17C H 1.1562 -0.2533 1.2613 0.125 Uiso 1 1 calc R . .
C18 C 1.1648(5) -0.3159(3) 1.1574(3) 0.0829(19) Uani 1 1 d . . .
H18A H 1.1331 -0.3317 1.1159 0.124 Uiso 1 1 calc R . .
H18B H 1.1478 -0.3435 1.1890 0.124 Uiso 1 1 calc R . .
H18C H 1.2393 -0.3143 1.1623 0.124 Uiso 1 1 calc R . .
O1 O 0.9462(3) -0.05182(15) 1.13452(14) 0.0548(9) Uani 1 1 d . . .
C31 C 0.9657(5) -0.0796(3) 1.1962(2) 0.086(2) Uani 1 1 d . . .
H31A H 0.9720 -0.1253 1.1930 0.103 Uiso 1 1 calc R . .
H31B H 1.0306 -0.0633 1.2219 0.103 Uiso 1 1 calc R . .
C32 C 0.8854(7) -0.0652(5) 1.2232(4) 0.145(4) Uani 1 1 d . . .
H32A H 0.9121 -0.0519 1.2668 0.174 Uiso 1 1 calc R . .
H32B H 0.8420 -0.1024 1.2236 0.174 Uiso 1 1 calc R . .
C33 C 0.8248(5) -0.0156(3) 1.1886(3) 0.091(2) Uani 1 1 d . . .
H33A H 0.8352 0.0238 1.2125 0.109 Uiso 1 1 calc R . .
H33B H 0.7510 -0.0263 1.1795 0.109 Uiso 1 1 calc R . .
C34 C 0.8619(5) -0.0094(3) 1.1294(3) 0.0710(16) Uani 1 1 d . . .
H34A H 0.8065 -0.0201 1.0931 0.085 Uiso 1 1 calc R . .
H34B H 0.8845 0.0337 1.1244 0.085 Uiso 1 1 calc R . .
Li1 Li 0.4748(8) 0.0073(4) 0.7021(4) 0.066(2) Uani 1 1 d . . .
O2 O 0.3605(3) -0.02907(19) 0.64378(19) 0.0764(11) Uani 1 1 d . . .
C35 C 0.3760(5) -0.0697(3) 0.5964(3) 0.090(2) Uani 1 1 d . . .
H35A H 0.4051 -0.1097 0.6143 0.108 Uiso 1 1 calc R . .
H35B H 0.4235 -0.0510 0.5730 0.108 Uiso 1 1 calc R . .
C36 C 0.2724(7) -0.0794(6) 0.5548(5) 0.157(5) Uani 1 1 d . . .
H36A H 0.2746 -0.0703 0.5111 0.188 Uiso 1 1 calc R . .
H36B H 0.2502 -0.1230 0.5574 0.188 Uiso 1 1 calc R . .
C37 C 0.2051(7) -0.0395(7) 0.5744(7) 0.197(6) Uani 1 1 d . . .
H37A H 0.1382 -0.0600 0.5723 0.237 Uiso 1 1 calc R . .
H37B H 0.1940 -0.0015 0.5484 0.237 Uiso 1 1 calc R . .
C38 C 0.2552(6) -0.0241(5) 0.6398(6) 0.174(6) Uani 1 1 d . . .
H38A H 0.2372 0.0187 0.6501 0.209 Uiso 1 1 calc R . .
H38B H 0.2333 -0.0534 0.6689 0.209 Uiso 1 1 calc R . .
O3 O 0.5308(3) -0.04879(18) 0.76881(18) 0.0688(10) Uani 1 1 d . . .
C39 C 0.4728(4) -0.0760(3) 0.8093(3) 0.0687(15) Uani 1 1 d . . .
H39A H 0.4360 -0.1134 0.7900 0.082 Uiso 1 1 calc R . .
H39B H 0.4222 -0.0459 0.8185 0.082 Uiso 1 1 calc R . .
C40 C 0.5495(5) -0.0927(5) 0.8673(4) 0.119(3) Uani 1 1 d . . .
H40A H 0.5372 -0.0679 0.9028 0.143 Uiso 1 1 calc R . .
H40B H 0.5433 -0.1374 0.8769 0.143 Uiso 1 1 calc R . .
C41 C 0.6446(5) -0.0807(6) 0.8579(3) 0.162(5) Uani 1 1 d . . .
H41A H 0.6859 -0.1193 0.8638 0.194 Uiso 1 1 calc R . .
H41B H 0.6793 -0.0498 0.8888 0.194 Uiso 1 1 calc R . .
C42 C 0.6380(4) -0.0569(3) 0.7957(3) 0.0747(16) Uani 1 1 d . . .
H42A H 0.6746 -0.0167 0.7973 0.090 Uiso 1 1 calc R . .
H42B H 0.6687 -0.0867 0.7709 0.090 Uiso 1 1 calc R . .
O4 O 0.4242(3) 0.07805(17) 0.73991(16) 0.0692(10) Uani 1 1 d . . .
C43 C 0.4721(5) 0.1014(3) 0.8007(2) 0.0740(16) Uani 1 1 d . . .
H43A H 0.5456 0.0900 0.8117 0.089 Uiso 1 1 calc R . .
H43B H 0.4382 0.0843 0.8326 0.089 Uiso 1 1 calc R . .
C44 C 0.4597(5) 0.1704(3) 0.7963(3) 0.0831(18) Uani 1 1 d . . .
H44A H 0.5166 0.1900 0.7812 0.100 Uiso 1 1 calc R . .
H44B H 0.4565 0.1887 0.8370 0.100 Uiso 1 1 calc R . .
C45 C 0.3590(5) 0.1783(3) 0.7497(3) 0.0826(18) Uani 1 1 d . . .
H45A H 0.3003 0.1745 0.7699 0.099 Uiso 1 1 calc R . .
H45B H 0.3555 0.2190 0.7284 0.099 Uiso 1 1 calc R . .
C46 C 0.3609(5) 0.1262(3) 0.7056(3) 0.0794(17) Uani 1 1 d . . .
H46A H 0.2907 0.1104 0.6890 0.095 Uiso 1 1 calc R . .
H46B H 0.3897 0.1404 0.6704 0.095 Uiso 1 1 calc R . .
O5 O 0.5860(3) 0.03175(16) 0.66516(17) 0.0661(10) Uani 1 1 d . . .
C47 C 0.6354(4) 0.0911(3) 0.6802(3) 0.0691(15) Uani 1 1 d . . .
H47A H 0.6535 0.0972 0.7258 0.083 Uiso 1 1 calc R . .
H47B H 0.5890 0.1252 0.6614 0.083 Uiso 1 1 calc R . .
C48 C 0.7288(6) 0.0911(4) 0.6550(4) 0.110(3) Uani 1 1 d . . .
H48A H 0.7164 0.1118 0.6139 0.133 Uiso 1 1 calc R . .
H48B H 0.7862 0.1122 0.6837 0.133 Uiso 1 1 calc R . .
C49 C 0.7500(7) 0.0252(5) 0.6497(5) 0.148(4) Uani 1 1 d . . .
H49A H 0.7919 0.0090 0.6894 0.178 Uiso 1 1 calc R . .
H49B H 0.7871 0.0179 0.6163 0.178 Uiso 1 1 calc R . .
C50 C 0.6491(6) -0.0050(3) 0.6349(4) 0.103(3) Uani 1 1 d . . .
H50A H 0.6211 -0.0058 0.5894 0.124 Uiso 1 1 calc R . .
H50B H 0.6538 -0.0483 0.6507 0.124 Uiso 1 1 calc R . .
O6 O 0.5359(5) 0.4418(3) 0.8900(3) 0.130(2) Uani 1 1 d . . .
C51 C 0.5177(10) 0.4074(5) 0.8376(4) 0.155(4) Uani 1 1 d . . .
H51A H 0.5750 0.4122 0.8163 0.186 Uiso 1 1 calc R . .
H51B H 0.4541 0.4219 0.8090 0.186 Uiso 1 1 calc R . .
C52 C 0.5071(9) 0.3416(4) 0.8533(4) 0.152(4) Uani 1 1 d . . .
H52A H 0.4343 0.3287 0.8429 0.183 Uiso 1 1 calc R . .
H52B H 0.5462 0.3146 0.8305 0.183 Uiso 1 1 calc R . .
C53 C 0.5483(10) 0.3382(5) 0.9191(5) 0.162(4) Uani 1 1 d . . .
H53A H 0.6031 0.3064 0.9292 0.194 Uiso 1 1 calc R . .
H53B H 0.4942 0.3284 0.9418 0.194 Uiso 1 1 calc R . .
C54 C 0.5906(9) 0.4027(5) 0.9345(4) 0.148(4) Uani 1 1 d . . .
H54A H 0.5827 0.4152 0.9764 0.178 Uiso 1 1 calc R . .
H54B H 0.6643 0.4040 0.9339 0.178 Uiso 1 1 calc R . .
O7 O 0.1116(4) 0.1340(2) 0.6067(3) 0.1164(18) Uani 1 1 d . . .
C55 C 0.1181(7) 0.1987(4) 0.6147(6) 0.156(4) Uani 1 1 d . . .
H55A H 0.1766 0.2087 0.6495 0.188 Uiso 1 1 calc R . .
H55B H 0.1311 0.2181 0.5765 0.188 Uiso 1 1 calc R . .
C56 C 0.0331(9) 0.2222(5) 0.6266(7) 0.193(6) Uani 1 1 d . . .
H56A H 0.0034 0.2536 0.5949 0.231 Uiso 1 1 calc R . .
H56B H 0.0477 0.2423 0.6680 0.231 Uiso 1 1 calc R . .
C57 C -0.0367(9) 0.1708(6) 0.6250(9) 0.241(9) Uani 1 1 d . . .
H57A H -0.1050 0.1810 0.5989 0.289 Uiso 1 1 calc R . .
H57B H -0.0444 0.1604 0.6675 0.289 Uiso 1 1 calc R . .
C58 C 0.0094(7) 0.1195(5) 0.5985(5) 0.129(3) Uani 1 1 d . . .
H58A H 0.0007 0.0801 0.6200 0.155 Uiso 1 1 calc R . .
H58B H -0.0225 0.1149 0.5537 0.155 Uiso 1 1 calc R . .

loop_
_atom_site_aniso_label
_atom_site_aniso_U_11
_atom_site_aniso_U_22
_atom_site_aniso_U_33
_atom_site_aniso_U_23
_atom_site_aniso_U_13
_atom_site_aniso_U_12
Y1 0.0397(2) 0.0300(2) 0.0307(2) -0.00064(17) 0.00439(16) 0.00326(18)
Cl1 0.0653(8) 0.0568(7) 0.0464(6) -0.0018(6) -0.0136(6) -0.0042(6)
Cl2 0.0390(6) 0.0388(6) 0.0478(6) 0.0075(5) -0.0005(5) -0.0017(4)
N2 0.0332(18) 0.0321(18) 0.0322(17) -0.0010(14) 0.0073(14) 0.0007(14)
B1 0.034(3) 0.038(3) 0.029(2) 0.0010(19) 0.001(2) 0.003(2)
N1 0.0384(19) 0.0315(18) 0.0317(17) 0.0027(14) 0.0082(15) 0.0018(14)
C1 0.049(3) 0.036(2) 0.034(2) -0.0003(18) 0.004(2) 0.000(2)
C2 0.047(3) 0.036(2) 0.047(3) -0.0016(19) 0.009(2) 0.006(2)
C3 0.062(3) 0.045(3) 0.060(3) -0.007(2) 0.016(3) 0.013(2)
C4 0.089(4) 0.036(3) 0.063(3) -0.009(2) 0.023(3) 0.006(3)
C5 0.083(4) 0.042(3) 0.064(3) -0.004(2) 0.023(3) -0.015(3)
C6 0.063(3) 0.039(3) 0.050(3) -0.005(2) 0.018(2) -0.005(2)
C19 0.032(2) 0.030(2) 0.041(2) 0.0010(17) 0.0073(18) 0.0059(17)
C20 0.037(2) 0.040(2) 0.056(3) -0.001(2) 0.014(2) 0.0017(19)
C21 0.040(3) 0.060(3) 0.077(4) 0.001(3) 0.032(3) -0.002(2)
C22 0.063(3) 0.069(3) 0.056(3) -0.006(3) 0.033(3) 0.006(3)
C23 0.060(3) 0.056(3) 0.042(3) -0.002(2) 0.020(2) 0.003(2)
C24 0.040(2) 0.040(2) 0.038(2) 0.0004(19) 0.0080(19) 0.0046(19)
C25 0.035(3) 0.071(3) 0.071(3) -0.013(3) 0.011(2) -0.005(2)
C27 0.067(4) 0.089(5) 0.118(6) -0.043(4) 0.021(4) -0.025(3)
C26 0.112(6) 0.080(5) 0.119(6) -0.012(4) -0.052(5) -0.002(4)
C28 0.043(3) 0.077(3) 0.035(2) -0.009(2) 0.006(2) 0.001(2)
C30 0.055(3) 0.093(4) 0.056(3) -0.014(3) 0.002(3) -0.019(3)
C29 0.065(4) 0.119(5) 0.058(3) -0.003(3) 0.003(3) 0.033(4)
C7 0.052(3) 0.033(2) 0.037(2) -0.0001(18) 0.016(2) 0.0021(19)
C8 0.057(3) 0.048(3) 0.055(3) 0.009(2) 0.025(2) 0.000(2)
C9 0.069(4) 0.074(4) 0.079(4) 0.014(3) 0.037(3) -0.006(3)
C10 0.116(6) 0.090(5) 0.073(4) 0.036(4) 0.047(4) -0.012(4)
C11 0.097(5) 0.076(4) 0.057(3) 0.030(3) 0.018(3) 0.000(3)
C12 0.073(3) 0.044(3) 0.039(2) 0.009(2) 0.012(2) 0.007(2)
C13 0.043(3) 0.064(3) 0.079(4) 0.023(3) 0.022(3) 0.004(2)
C14 0.087(5) 0.106(6) 0.116(6) 0.002(5) 0.025(4) 0.037(4)
C15 0.158(8) 0.129(7) 0.067(4) 0.004(4) -0.005(5) 0.066(6)
C16 0.063(3) 0.057(3) 0.051(3) 0.013(2) 0.000(3) 0.009(3)
C17 0.093(5) 0.075(4) 0.066(4) 0.011(3) -0.015(3) 0.016(3)
C18 0.103(5) 0.063(4) 0.074(4) 0.014(3) 0.002(3) 0.032(3)
O1 0.069(2) 0.056(2) 0.0426(18) 0.0037(15) 0.0179(16) 0.0225(17)
C31 0.119(5) 0.103(5) 0.039(3) 0.013(3) 0.027(3) 0.050(4)
C32 0.179(9) 0.192(9) 0.093(5) 0.074(6) 0.088(6) 0.104(8)
C33 0.103(5) 0.099(5) 0.087(5) 0.013(4) 0.054(4) 0.037(4)
C34 0.084(4) 0.061(3) 0.079(4) 0.016(3) 0.041(3) 0.034(3)
Li1 0.079(6) 0.066(6) 0.058(5) -0.007(4) 0.025(5) 0.001(5)
O2 0.068(3) 0.080(3) 0.083(3) -0.027(2) 0.023(2) -0.002(2)
C35 0.098(5) 0.080(4) 0.090(5) -0.028(4) 0.018(4) 0.015(4)
C36 0.083(6) 0.226(12) 0.148(8) -0.108(8) -0.001(6) -0.007(7)
C37 0.072(6) 0.259(16) 0.249(15) -0.062(13) 0.012(8) -0.010(8)
C38 0.066(5) 0.220(12) 0.249(13) -0.155(10) 0.060(7) -0.041(6)
O3 0.054(2) 0.074(2) 0.081(3) 0.018(2) 0.021(2) -0.0024(18)
C39 0.053(3) 0.071(4) 0.089(4) 0.006(3) 0.029(3) -0.005(3)
C40 0.069(4) 0.195(9) 0.095(5) 0.052(6) 0.019(4) -0.018(5)
C41 0.058(4) 0.347(16) 0.078(5) 0.068(7) 0.011(4) -0.030(7)
C42 0.055(4) 0.092(4) 0.078(4) -0.003(3) 0.017(3) -0.012(3)
O4 0.083(3) 0.069(2) 0.050(2) -0.0137(18) 0.0041(19) 0.015(2)
C43 0.098(5) 0.070(4) 0.052(3) -0.011(3) 0.011(3) 0.006(3)
C44 0.114(5) 0.069(4) 0.063(4) -0.005(3) 0.014(4) -0.006(4)
C45 0.105(5) 0.058(4) 0.085(4) 0.009(3) 0.022(4) 0.014(3)
C46 0.084(4) 0.086(4) 0.063(4) 0.003(3) 0.005(3) 0.016(4)
O5 0.081(3) 0.053(2) 0.071(2) -0.0044(18) 0.030(2) -0.0063(19)
C47 0.074(4) 0.070(4) 0.061(3) -0.004(3) 0.011(3) -0.014(3)
C48 0.101(6) 0.137(7) 0.102(6) -0.039(5) 0.039(5) -0.048(5)
C49 0.086(6) 0.168(10) 0.205(11) -0.026(8) 0.065(7) 0.020(6)
C50 0.146(7) 0.067(4) 0.121(6) -0.002(4) 0.080(6) 0.010(4)
O6 0.140(5) 0.106(4) 0.153(6) 0.007(4) 0.048(4) 0.014(4)
C51 0.264(14) 0.115(8) 0.083(6) -0.005(5) 0.030(7) 0.007(8)
C52 0.237(12) 0.104(7) 0.110(7) -0.012(6) 0.028(8) -0.026(8)
C53 0.273(14) 0.106(7) 0.110(7) 0.037(6) 0.052(8) 0.030(8)
C54 0.182(10) 0.133(9) 0.106(7) 0.024(6) -0.019(7) 0.019(8)
O7 0.082(3) 0.098(4) 0.172(5) -0.025(4) 0.034(3) -0.006(3)
C55 0.105(7) 0.084(6) 0.272(14) -0.055(7) 0.025(8) -0.001(5)
C56 0.162(10) 0.143(10) 0.318(17) -0.020(10) 0.150(12) 0.014(9)
C57 0.130(9) 0.164(12) 0.48(3) 0.103(14) 0.174(14) 0.033(9)
C58 0.087(6) 0.134(8) 0.164(9) -0.010(7) 0.025(6) -0.037(6)

loop_
_atom_type_symbol
_atom_type_description
_atom_type_scat_dispersion_real
_atom_type_scat_dispersion_imag
_atom_type_scat_source
C C 0.0033 0.0016 'International Tables Vol C Tables 4.2.6.8 and 6.1.1.4'
H H 0.0000 0.0000 'International Tables Vol C Tables 4.2.6.8 and 6.1.1.4'
Li Li -0.0003 0.0001 'International Tables Vol C Tables 4.2.6.8 and 6.1.1.4'
B B 0.0013 0.0007 'International Tables Vol C Tables 4.2.6.8 and 6.1.1.4'
N N 0.0061 0.0033 'International Tables Vol C Tables 4.2.6.8 and 6.1.1.4'
O O 0.0106 0.0060 'International Tables Vol C Tables 4.2.6.8 and 6.1.1.4'
Cl Cl 0.1484 0.1585 'International Tables Vol C Tables 4.2.6.8 and 6.1.1.4'
Y Y -2.7962 3.5667 'International Tables Vol C Tables 4.2.6.8 and 6.1.1.4'

loop_
_geom_angle_atom_site_label_1
_geom_angle_atom_site_label_2
_geom_angle_atom_site_label_3
_geom_angle
_geom_angle_site_symmetry_1
_geom_angle_site_symmetry_3
_geom_angle_publ_flag
N2 Y1 N1 64.80(12) . . ?
N2 Y1 O1 152.80(12) . . ?
N1 Y1 O1 88.22(12) . . ?
N2 Y1 Cl1 103.07(9) . . ?
N1 Y1 Cl1 100.80(9) . . ?
O1 Y1 Cl1 84.53(9) . . ?
N2 Y1 B1 32.46(13) . . ?
N1 Y1 B1 32.43(13) . . ?
O1 Y1 B1 120.65(13) . . ?
Cl1 Y1 B1 102.38(10) . . ?
N2 Y1 Cl2 97.44(9) . . ?
N1 Y1 Cl2 99.30(9) . . ?
O1 Y1 Cl2 82.93(8) . . ?
Cl1 Y1 Cl2 155.90(4) . . ?
B1 Y1 Cl2 101.72(10) . . ?
N2 Y1 Cl2 100.15(9) . 3_757 ?
N1 Y1 Cl2 164.13(8) . 3_757 ?
O1 Y1 Cl2 106.35(9) . 3_757 ?
Cl1 Y1 Cl2 87.09(4) . 3_757 ?
B1 Y1 Cl2 132.58(11) . 3_757 ?
Cl2 Y1 Cl2 76.86(4) . 3_757 ?
Y1 Cl2 Y1 103.14(4) . 3_757 ?
C19 N2 B1 125.4(3) . . ?
C19 N2 Y1 142.2(3) . . ?
B1 N2 Y1 91.4(2) . . ?
N1 B1 N2 113.0(4) . . ?
N1 B1 C1 123.7(4) . . ?
N2 B1 C1 123.3(4) . . ?
N1 B1 Y1 57.0(2) . . ?
N2 B1 Y1 56.2(2) . . ?
C1 B1 Y1 174.1(3) . . ?
C7 N1 B1 129.4(3) . . ?
C7 N1 Y1 138.1(3) . . ?
B1 N1 Y1 90.6(2) . . ?
C6 C1 C2 115.7(4) . . ?
C6 C1 B1 122.7(4) . . ?
C2 C1 B1 121.6(4) . . ?
C3 C2 C1 122.6(4) . . ?
C4 C3 C2 119.6(5) . . ?
C5 C4 C3 119.7(5) . . ?
C4 C5 C6 120.5(5) . . ?
C5 C6 C1 121.8(5) . . ?
N2 C19 C24 122.1(4) . . ?
N2 C19 C20 119.8(4) . . ?
C24 C19 C20 118.0(4) . . ?
C21 C20 C19 119.3(4) . . ?
C21 C20 C25 120.4(4) . . ?
C19 C20 C25 120.2(4) . . ?
C22 C21 C20 122.2(4) . . ?
C21 C22 C23 118.4(4) . . ?
C22 C23 C24 121.9(5) . . ?
C23 C24 C19 119.9(4) . . ?
C23 C24 C28 118.5(4) . . ?
C19 C24 C28 121.6(4) . . ?
C27 C25 C26 110.7(5) . . ?
C27 C25 C20 115.2(5) . . ?
C26 C25 C20 111.9(5) . . ?
C24 C28 C29 111.1(4) . . ?
C24 C28 C30 112.6(4) . . ?
C29 C28 C30 109.4(4) . . ?
N1 C7 C8 119.2(4) . . ?
N1 C7 C12 121.6(4) . . ?
C8 C7 C12 119.2(4) . . ?
C9 C8 C7 119.2(5) . . ?
C9 C8 C13 120.5(5) . . ?
C7 C8 C13 120.3(4) . . ?
C10 C9 C8 121.9(6) . . ?
C11 C10 C9 118.9(5) . . ?
C10 C11 C12 122.5(5) . . ?
C11 C12 C7 118.3(5) . . ?
C11 C12 C16 119.4(5) . . ?
C7 C12 C16 122.3(4) . . ?
C15 C13 C14 111.0(6) . . ?
C15 C13 C8 112.0(5) . . ?
C14 C13 C8 114.6(5) . . ?
C12 C16 C17 112.0(5) . . ?
C12 C16 C18 111.9(5) . . ?
C17 C16 C18 109.6(4) . . ?
C34 O1 C31 108.0(4) . . ?
C34 O1 Y1 130.0(3) . . ?
C31 O1 Y1 122.0(3) . . ?
C32 C31 O1 108.5(5) . . ?
C31 C32 C33 109.7(6) . . ?
C32 C33 C34 105.6(5) . . ?
O1 C34 C33 106.4(4) . . ?
O3 Li1 O5 106.8(5) . . ?
O3 Li1 O4 106.2(4) . . ?
O5 Li1 O4 110.3(5) . . ?
O3 Li1 O2 111.8(5) . . ?
O5 Li1 O2 113.7(5) . . ?
O4 Li1 O2 107.8(5) . . ?
C38 O2 C35 108.3(5) . . ?
C38 O2 Li1 130.5(5) . . ?
C35 O2 Li1 121.2(5) . . ?
O2 C35 C36 105.7(6) . . ?
C37 C36 C35 107.5(7) . . ?
C36 C37 C38 104.9(9) . . ?
O2 C38 C37 106.0(7) . . ?
C39 O3 C42 108.9(4) . . ?
C39 O3 Li1 124.1(4) . . ?
C42 O3 Li1 125.2(4) . . ?
O3 C39 C40 105.6(4) . . ?
C41 C40 C39 108.1(6) . . ?
C40 C41 C42 110.5(6) . . ?
O3 C42 C41 106.2(5) . . ?
C46 O4 C43 109.0(4) . . ?
C46 O4 Li1 124.2(4) . . ?
C43 O4 Li1 123.4(4) . . ?
O4 C43 C44 105.4(5) . . ?
C43 C44 C45 103.0(5) . . ?
C46 C45 C44 102.6(5) . . ?
O4 C46 C45 107.0(5) . . ?
C50 O5 C47 108.1(5) . . ?
C50 O5 Li1 129.9(5) . . ?
C47 O5 Li1 120.2(4) . . ?
O5 C47 C48 107.3(5) . . ?
C49 C48 C47 103.1(6) . . ?
C48 C49 C50 105.3(7) . . ?
O5 C50 C49 105.1(6) . . ?
C51 O6 C54 104.0(8) . . ?
O6 C51 C52 109.6(8) . . ?
C53 C52 C51 104.6(8) . . ?
C52 C53 C54 102.8(8) . . ?
O6 C54 C53 106.8(8) . . ?
C58 O7 C55 105.8(7) . . ?
C56 C55 O7 111.9(9) . . ?
C55 C56 C57 106.4(10) . . ?
C56 C57 C58 105.1(8) . . ?
O7 C58 C57 105.9(8) . . ?

loop_
_geom_bond_atom_site_label_1
_geom_bond_atom_site_label_2
_geom_bond_distance
_geom_bond_site_symmetry_2
_geom_bond_publ_flag
Y1 N2 2.225(3) . ?
Y1 N1 2.245(3) . ?
Y1 O1 2.415(3) . ?
Y1 Cl1 2.6018(15) . ?
Y1 B1 2.677(5) . ?
Y1 Cl2 2.7166(14) . ?
Y1 Cl2 2.7639(12) 3_757 ?
Cl2 Y1 2.7639(12) 3_757 ?
N2 C19 1.396(5) . ?
N2 B1 1.437(6) . ?
B1 N1 1.435(6) . ?
B1 C1 1.600(6) . ?
N1 C7 1.397(5) . ?
C1 C6 1.391(6) . ?
C1 C2 1.397(6) . ?
C2 C3 1.387(6) . ?
C3 C4 1.372(7) . ?
C4 C5 1.363(7) . ?
C5 C6 1.391(7) . ?
C19 C24 1.412(6) . ?
C19 C20 1.419(6) . ?
C20 C21 1.397(6) . ?
C20 C25 1.524(7) . ?
C21 C22 1.377(7) . ?
C22 C23 1.377(7) . ?
C23 C24 1.392(6) . ?
C24 C28 1.518(6) . ?
C25 C27 1.502(7) . ?
C25 C26 1.509(8) . ?
C28 C29 1.537(7) . ?
C28 C30 1.539(7) . ?
C7 C8 1.421(6) . ?
C7 C12 1.421(6) . ?
C8 C9 1.388(7) . ?
C8 C13 1.514(7) . ?
C9 C10 1.380(8) . ?
C10 C11 1.373(9) . ?
C11 C12 1.398(7) . ?
C12 C16 1.518(7) . ?
C13 C15 1.486(9) . ?
C13 C14 1.506(8) . ?
C16 C17 1.522(7) . ?
C16 C18 1.532(7) . ?
O1 C34 1.435(6) . ?
O1 C31 1.455(6) . ?
C31 C32 1.376(9) . ?
C32 C33 1.450(9) . ?
C33 C34 1.501(7) . ?
Li1 O3 1.921(10) . ?
Li1 O5 1.923(10) . ?
Li1 O4 1.928(10) . ?
Li1 O2 1.931(10) . ?
O2 C38 1.396(8) . ?
O2 C35 1.413(7) . ?
C35 C36 1.497(10) . ?
C36 C37 1.382(13) . ?
C37 C38 1.485(14) . ?
O3 C39 1.431(6) . ?
O3 C42 1.436(6) . ?
C39 C40 1.495(9) . ?
C40 C41 1.360(9) . ?
C41 C42 1.448(9) . ?
O4 C46 1.440(6) . ?
O4 C43 1.441(6) . ?
C43 C44 1.495(8) . ?
C44 C45 1.510(9) . ?
C45 C46 1.487(8) . ?
O5 C50 1.427(7) . ?
O5 C47 1.442(6) . ?
C47 C48 1.477(9) . ?
C48 C49 1.455(11) . ?
C49 C50 1.469(11) . ?
O6 C51 1.349(9) . ?
O6 C54 1.374(9) . ?
C51 C52 1.471(12) . ?
C52 C53 1.436(12) . ?
C53 C54 1.508(13) . ?
O7 C58 1.375(8) . ?
O7 C55 1.403(9) . ?
C55 C56 1.323(11) . ?
C56 C57 1.443(14) . ?
C57 C58 1.450(14) . ?
